data_7104989
loop_
_publ_author_name
'Takamizawa, Satoshi'
'Takasaki, Yuichi'
'Miyake, Ryosuke'

_publ_section_title
;
 Host-guest transformational correlations for a gas inclusion
 co-crystal on changing gas pressure and temperature.
;
_journal_issue 43
_journal_name_full 'Chemical communications (Cambridge, England)'
_journal_page_first 6625
_journal_page_last 6627
_journal_paper_doi 10.1039/b914922h
_journal_year 2009
_chemical_formula_moiety 'C32 H24 Cu2 N2 O8, 2.38 (C O2)'
_chemical_formula_sum 'C34.38 H24 Cu2 N2 O12.75'
_chemical_formula_weight 796.24
_chemical_name_systematic
;
?
;
_space_group_IT_number 2
_symmetry_cell_setting triclinic
_symmetry_space_group_name_Hall '-P 1'
_symmetry_space_group_name_H-M 'P -1'
_atom_sites_solution_hydrogens geom
_atom_sites_solution_primary direct
_atom_sites_solution_secondary difmap
_audit_creation_method SHELXL-97
_cell_angle_alpha 71.578(6)
_cell_angle_beta 65.775(5)
_cell_angle_gamma 63.088(5)
_cell_formula_units_Z 1
_cell_length_a 9.690(3)
_cell_length_b 10.403(3)
_cell_length_c 10.889(3)
_cell_measurement_reflns_used 1506
_cell_measurement_temperature 303
_cell_measurement_theta_max 24.19
_cell_measurement_theta_min 2.48
_cell_volume 881.1(4)
_computing_cell_refinement 'Bruker SMART'
_computing_data_collection 'Bruker SMART'
_computing_data_reduction 'Bruker SAINT'
_computing_molecular_graphics 'Bruker SHELXTL'
_computing_publication_material 'Bruker SHELXTL'
_computing_structure_refinement 'SHELXL-97 (Sheldrick, 1997)'
_computing_structure_solution 'SHELXS-97 (Sheldrick, 1990)'
_diffrn_ambient_temperature 303
_diffrn_detector_area_resol_mean 8.366
_diffrn_measured_fraction_theta_full 0.994
_diffrn_measured_fraction_theta_max 0.994
_diffrn_measurement_device_type 'CCD area detector'
_diffrn_measurement_method 'phi and omega scans'
_diffrn_radiation_monochromator graphite
_diffrn_radiation_source 'fine-focus sealed tube'
_diffrn_radiation_type MoK\a
_diffrn_radiation_wavelength 0.71073
_diffrn_reflns_av_R_equivalents 0.0253
_diffrn_reflns_av_sigmaI/netI 0.0562
_diffrn_reflns_limit_h_max 12
_diffrn_reflns_limit_h_min -12
_diffrn_reflns_limit_k_max 12
_diffrn_reflns_limit_k_min -13
_diffrn_reflns_limit_l_max 13
_diffrn_reflns_limit_l_min -13
_diffrn_reflns_number 5902
_diffrn_reflns_theta_full 26.73
_diffrn_reflns_theta_max 26.73
_diffrn_reflns_theta_min 2.08
_exptl_absorpt_coefficient_mu 1.274
_exptl_absorpt_correction_T_max 0.9508
_exptl_absorpt_correction_T_min 0.6640
_exptl_absorpt_correction_type empirical
_exptl_absorpt_process_details
;
SADABS; sheldrick, 1996
;
_exptl_crystal_colour blue
_exptl_crystal_density_diffrn 1.501
_exptl_crystal_density_method 'not measured'
_exptl_crystal_description plate
_exptl_crystal_F_000 404
_exptl_crystal_size_max 0.35
_exptl_crystal_size_mid 0.30
_exptl_crystal_size_min 0.04
_refine_diff_density_max 0.751
_refine_diff_density_min -0.528
_refine_diff_density_rms 0.146
_refine_ls_extinction_method none
_refine_ls_goodness_of_fit_ref 0.975
_refine_ls_hydrogen_treatment constr
_refine_ls_matrix_type full
_refine_ls_number_parameters 271
_refine_ls_number_reflns 3728
_refine_ls_number_restraints 96
_refine_ls_restrained_S_all 0.998
_refine_ls_R_factor_all 0.0674
_refine_ls_R_factor_gt 0.0436
_refine_ls_shift/su_max 0.001
_refine_ls_shift/su_mean 0.000
_refine_ls_structure_factor_coef Fsqd
_refine_ls_weighting_details 'calc w=1/[\s^2^(Fo^2^)+(0.0761P)^2^+0.0000P] where P=(Fo^2^+2Fc^2^)/3'
_refine_ls_weighting_scheme calc
_refine_ls_wR_factor_gt 0.1101
_refine_ls_wR_factor_ref 0.1272
_reflns_number_gt 2716
_reflns_number_total 3728
_reflns_threshold_expression >2sigma(I)
_cod_data_source_file b914922h.txt
_cod_data_source_block 90526t3_1b_303K
_cod_depositor_comments
;
The following automatic conversions were performed:
'_symmetry_cell_setting' value 'Triclinic' changed to 'triclinic'
according to '/home/saulius/struct/CIF-dictionaries/cif_core.dic'
dictionary named 'cif_core.dic' version 2.4.1 from 2010-06-29.

Automatic conversion script
Id: cif_fix_enum 1527 2010-12-29 10:47:43Z saulius 
;
_cod_original_sg_symbol_H-M P-1
_cod_database_code 7104989

loop_
_symmetry_equiv_pos_as_xyz
'x, y, z'
'-x, -y, -z'

loop_
_atom_site_label
_atom_site_type_symbol
_atom_site_fract_x
_atom_site_fract_y
_atom_site_fract_z
_atom_site_U_iso_or_equiv
_atom_site_adp_type
_atom_site_occupancy
_atom_site_symmetry_multiplicity
_atom_site_calc_flag
_atom_site_refinement_flags
_atom_site_disorder_assembly
_atom_site_disorder_group
C1 C 0.1661(4) 0.7522(4) 0.4223(3) 0.0447(8) Uani 1 1 d . . .
C2 C 0.2665(4) 0.6041(4) 0.3839(4) 0.0460(8) Uani 1 1 d . . .
C3 C 0.4340(5) 0.5458(4) 0.3579(4) 0.0611(10) Uani 1 1 d . . .
H3 H 0.4843 0.6000 0.3647 0.073 Uiso 1 1 calc R . .
C4 C 0.5262(6) 0.4097(5) 0.3224(5) 0.0796(14) Uani 1 1 d . . .
H4 H 0.6381 0.3711 0.3071 0.096 Uiso 1 1 calc R . .
C5 C 0.4539(7) 0.3301(5) 0.3095(5) 0.0818(14) Uani 1 1 d . . .
H5 H 0.5173 0.2383 0.2836 0.098 Uiso 1 1 calc R . .
C6 C 0.2885(7) 0.3850(5) 0.3345(5) 0.0779(13) Uani 1 1 d . . .
H6 H 0.2397 0.3302 0.3265 0.094 Uiso 1 1 calc R . .
C7 C 0.1948(5) 0.5214(4) 0.3716(4) 0.0585(10) Uani 1 1 d . . .
H7 H 0.0826 0.5585 0.3885 0.070 Uiso 1 1 calc R . .
C8 C -0.0405(4) 0.8716(4) 0.7464(4) 0.0498(8) Uani 1 1 d . . .
C9 C -0.0617(5) 0.7950(4) 0.8897(4) 0.0568(9) Uani 1 1 d . . .
C10 C -0.1659(6) 0.7212(5) 0.9519(5) 0.0797(13) Uani 1 1 d . . .
H10 H -0.2247 0.7194 0.9035 0.096 Uiso 1 1 calc R . .
C11 C -0.1854(8) 0.6500(7) 1.0840(6) 0.1018(18) Uani 1 1 d . . .
H11 H -0.2562 0.6000 1.1240 0.122 Uiso 1 1 calc R . .
C12 C -0.1004(8) 0.6524(7) 1.1572(6) 0.1059(19) Uani 1 1 d . . .
H12 H -0.1127 0.6039 1.2466 0.127 Uiso 1 1 calc R . .
C13 C 0.0023(8) 0.7268(7) 1.0970(6) 0.1041(19) Uani 1 1 d . . .
H13 H 0.0586 0.7306 1.1465 0.125 Uiso 1 1 calc R . .
C14 C 0.0232(6) 0.7960(6) 0.9648(5) 0.0838(14) Uani 1 1 d . . .
H14 H 0.0956 0.8443 0.9249 0.101 Uiso 1 1 calc R . .
C15 C 0.3591(4) 1.0648(4) 0.5876(4) 0.0458(8) Uani 1 1 d . . .
H15 H 0.2616 1.1114 0.6509 0.055 Uiso 1 1 calc R . .
C16 C 0.4973(4) 0.9434(4) 0.4084(4) 0.0439(8) Uani 1 1 d . . .
H16 H 0.4998 0.9023 0.3427 0.053 Uiso 1 1 calc R . .
C1SB C 0.614(7) 0.100(7) 0.985(5) 0.261(10) Uani 0.305(13) 1 d PDU A 1
O2SB O 0.540(4) 0.026(4) 1.051(4) 0.275(13) Uani 0.305(13) 1 d PDU A 1
O1SB O 0.707(5) 0.152(3) 0.906(3) 0.250(12) Uani 0.305(13) 1 d PDU A 1
C1SA C 0.616(5) 0.112(4) 0.978(2) 0.263(9) Uani 0.517(15) 1 d PDU B 2
O2SA O 0.623(3) 0.070(2) 1.0892(15) 0.234(9) Uani 0.517(15) 1 d PDU B 2
O1SA O 0.581(2) 0.118(2) 0.8858(13) 0.239(10) Uani 0.517(15) 1 d PDU B 2
C2S C 0.5000 0.5000 1.0000 0.194(9) Uani 0.733(14) 2 d SPU . .
Cu1 Cu 0.12931(4) 1.01106(4) 0.49720(4) 0.04202(17) Uani 1 1 d . . .
N1 N 0.3555(3) 1.0083(3) 0.4961(3) 0.0383(6) Uani 1 1 d . . .
O1 O 0.2367(3) 0.8203(3) 0.4366(3) 0.0537(6) Uani 1 1 d . . .
O2 O 0.0149(3) 0.8008(3) 0.4413(3) 0.0568(7) Uani 1 1 d . . .
O3 O -0.1408(3) 0.8894(3) 0.6911(3) 0.0568(6) Uani 1 1 d . . .
O4 O 0.0777(3) 0.9139(3) 0.6875(3) 0.0590(7) Uani 1 1 d . . .
O3S O 0.5200(14) 0.3918(12) 0.9845(9) 0.225(6) Uani 0.733(14) 1 d PU . .

loop_
_atom_site_aniso_label
_atom_site_aniso_U_11
_atom_site_aniso_U_22
_atom_site_aniso_U_33
_atom_site_aniso_U_23
_atom_site_aniso_U_13
_atom_site_aniso_U_12
C1 0.0399(17) 0.051(2) 0.045(2) -0.0025(16) -0.0148(15) -0.0207(15)
C2 0.0520(19) 0.0427(18) 0.041(2) 0.0016(15) -0.0169(16) -0.0196(16)
C3 0.055(2) 0.053(2) 0.071(3) -0.007(2) -0.023(2) -0.0161(19)
C4 0.068(3) 0.062(3) 0.080(3) -0.009(2) -0.019(2) -0.006(2)
C5 0.109(4) 0.042(2) 0.070(3) -0.002(2) -0.025(3) -0.015(3)
C6 0.115(4) 0.053(3) 0.077(3) -0.003(2) -0.035(3) -0.042(3)
C7 0.070(2) 0.053(2) 0.058(3) -0.0018(19) -0.024(2) -0.028(2)
C8 0.0432(18) 0.049(2) 0.053(2) -0.0080(17) -0.0169(17) -0.0120(16)
C9 0.052(2) 0.060(2) 0.049(2) -0.0049(19) -0.0156(18) -0.0160(18)
C10 0.087(3) 0.089(3) 0.063(3) 0.001(3) -0.019(3) -0.046(3)
C11 0.118(5) 0.108(4) 0.073(4) 0.008(3) -0.015(3) -0.065(4)
C12 0.129(5) 0.108(5) 0.060(4) 0.005(3) -0.027(3) -0.042(4)
C13 0.114(4) 0.133(5) 0.068(4) 0.011(3) -0.050(3) -0.047(4)
C14 0.086(3) 0.110(4) 0.060(3) 0.003(3) -0.030(3) -0.046(3)
C15 0.0293(15) 0.055(2) 0.057(2) -0.0203(18) -0.0096(15) -0.0149(14)
C16 0.0390(17) 0.054(2) 0.051(2) -0.0157(17) -0.0155(16) -0.0205(15)
C1SB 0.306(16) 0.188(12) 0.126(12) -0.035(11) -0.029(13) 0.014(10)
O2SB 0.314(19) 0.193(15) 0.154(15) -0.031(13) -0.042(15) 0.017(13)
O1SB 0.310(19) 0.171(14) 0.130(13) -0.025(12) -0.042(15) 0.000(13)
C1SA 0.305(16) 0.189(12) 0.125(12) -0.033(11) -0.025(13) 0.014(10)
O2SA 0.317(16) 0.186(11) 0.139(10) -0.070(9) -0.065(11) -0.023(10)
O1SA 0.292(17) 0.185(11) 0.101(9) -0.041(9) -0.038(10) 0.016(11)
C2S 0.247(12) 0.187(12) 0.135(10) -0.022(8) -0.063(8) -0.069(8)
Cu1 0.0279(2) 0.0501(3) 0.0559(3) -0.00625(19) -0.01851(18) -0.01775(17)
N1 0.0268(12) 0.0429(15) 0.0491(17) -0.0055(13) -0.0156(12) -0.0142(11)
O1 0.0393(12) 0.0533(15) 0.0779(19) -0.0163(13) -0.0240(12) -0.0163(11)
O2 0.0419(13) 0.0582(15) 0.0803(19) -0.0208(14) -0.0204(12) -0.0196(12)
O3 0.0490(14) 0.0706(17) 0.0561(16) 0.0029(13) -0.0208(12) -0.0317(13)
O4 0.0481(14) 0.0803(19) 0.0543(16) 0.0024(14) -0.0217(12) -0.0324(14)
O3S 0.293(10) 0.242(10) 0.136(7) -0.017(6) -0.066(6) -0.107(7)

loop_
_atom_type_symbol
_atom_type_description
_atom_type_scat_dispersion_real
_atom_type_scat_dispersion_imag
_atom_type_scat_source
C C 0.0033 0.0016 'International Tables Vol C Tables 4.2.6.8 and 6.1.1.4'
H H 0.0000 0.0000 'International Tables Vol C Tables 4.2.6.8 and 6.1.1.4'
N N 0.0061 0.0033 'International Tables Vol C Tables 4.2.6.8 and 6.1.1.4'
O O 0.0106 0.0060 'International Tables Vol C Tables 4.2.6.8 and 6.1.1.4'
Cu Cu 0.3201 1.2651 'International Tables Vol C Tables 4.2.6.8 and 6.1.1.4'

loop_
_geom_angle_atom_site_label_1
_geom_angle_atom_site_label_2
_geom_angle_atom_site_label_3
_geom_angle
_geom_angle_site_symmetry_1
_geom_angle_site_symmetry_3
_geom_angle_publ_flag
O1 C1 O2 124.0(3) . . ?
O1 C1 C2 118.0(3) . . ?
O2 C1 C2 118.0(3) . . ?
C3 C2 C7 118.4(3) . . ?
C3 C2 C1 120.9(3) . . ?
C7 C2 C1 120.7(3) . . ?
C4 C3 C2 120.8(4) . . ?
C3 C4 C5 120.1(5) . . ?
C4 C5 C6 120.3(4) . . ?
C5 C6 C7 119.9(4) . . ?
C6 C7 C2 120.5(4) . . ?
O3 C8 O4 124.1(4) . . ?
O3 C8 C9 118.1(3) . . ?
O4 C8 C9 117.8(3) . . ?
C10 C9 C14 117.7(4) . . ?
C10 C9 C8 121.3(4) . . ?
C14 C9 C8 121.0(4) . . ?
C9 C10 C11 121.4(5) . . ?
C12 C11 C10 120.1(6) . . ?
C13 C12 C11 119.1(5) . . ?
C12 C13 C14 120.8(6) . . ?
C13 C14 C9 120.9(5) . . ?
N1 C15 C16 121.9(3) . 2_676 ?
N1 C16 C15 121.4(3) . 2_676 ?
O1SB C1SB O2SB 167(7) . . ?
O1SA C1SA O2SA 155(3) . . ?
O3S C2S O3S 180.000(3) 2_667 . ?
O2 Cu1 O4 89.30(12) 2_576 . ?
O2 Cu1 O1 169.27(9) 2_576 . ?
O4 Cu1 O1 89.68(11) . . ?
O2 Cu1 O3 88.51(11) 2_576 2_576 ?
O4 Cu1 O3 169.20(9) . 2_576 ?
O1 Cu1 O3 90.50(11) . 2_576 ?
O2 Cu1 N1 97.76(9) 2_576 . ?
O4 Cu1 N1 93.19(10) . . ?
O1 Cu1 N1 92.97(9) . . ?
O3 Cu1 N1 97.59(10) 2_576 . ?
O2 Cu1 Cu1 86.78(7) 2_576 2_576 ?
O4 Cu1 Cu1 84.39(7) . 2_576 ?
O1 Cu1 Cu1 82.49(7) . 2_576 ?
O3 Cu1 Cu1 84.92(7) 2_576 2_576 ?
N1 Cu1 Cu1 174.84(7) . 2_576 ?
C16 N1 C15 116.7(2) . . ?
C16 N1 Cu1 121.48(19) . . ?
C15 N1 Cu1 121.7(2) . . ?
C1 O1 Cu1 125.6(2) . . ?
C1 O2 Cu1 121.1(2) . 2_576 ?
C8 O3 Cu1 122.9(2) . 2_576 ?
C8 O4 Cu1 123.6(2) . . ?

loop_
_geom_bond_atom_site_label_1
_geom_bond_atom_site_label_2
_geom_bond_distance
_geom_bond_site_symmetry_2
_geom_bond_publ_flag
C1 O1 1.261(4) . ?
C1 O2 1.261(4) . ?
C1 C2 1.487(5) . ?
C2 C3 1.387(5) . ?
C2 C7 1.390(5) . ?
C3 C4 1.368(6) . ?
C4 C5 1.370(7) . ?
C5 C6 1.371(7) . ?
C6 C7 1.377(5) . ?
C8 O3 1.261(4) . ?
C8 O4 1.261(4) . ?
C8 C9 1.487(5) . ?
C9 C10 1.371(6) . ?
C9 C14 1.383(6) . ?
C10 C11 1.373(7) . ?
C11 C12 1.372(8) . ?
C12 C13 1.364(8) . ?
C13 C14 1.367(7) . ?
C15 N1 1.326(4) . ?
C15 C16 1.373(4) 2_676 ?
C16 N1 1.321(4) . ?
C16 C15 1.373(4) 2_676 ?
C1SB O1SB 1.159(7) . ?
C1SB O2SB 1.161(7) . ?
C1SA O1SA 1.167(7) . ?
C1SA O2SA 1.167(7) . ?
C2S O3S 1.108(11) 2_667 ?
C2S O3S 1.108(11) . ?
Cu1 O2 1.953(2) 2_576 ?
Cu1 O4 1.962(3) . ?
Cu1 O1 1.963(2) . ?
Cu1 O3 1.966(3) 2_576 ?
Cu1 N1 2.174(2) . ?
Cu1 Cu1 2.5931(9) 2_576 ?
O2 Cu1 1.953(2) 2_576 ?
O3 Cu1 1.966(3) 2_576 ?

loop_
_geom_torsion_atom_site_label_1
_geom_torsion_atom_site_label_2
_geom_torsion_atom_site_label_3
_geom_torsion_atom_site_label_4
_geom_torsion
_geom_torsion_site_symmetry_1
_geom_torsion_site_symmetry_2
_geom_torsion_site_symmetry_3
_geom_torsion_site_symmetry_4
_geom_torsion_publ_flag
O1 C1 C2 C3 -3.2(5) . . . . ?
O2 C1 C2 C3 178.2(3) . . . . ?
O1 C1 C2 C7 177.6(3) . . . . ?
O2 C1 C2 C7 -1.0(5) . . . . ?
C7 C2 C3 C4 -0.7(6) . . . . ?
C1 C2 C3 C4 -179.9(4) . . . . ?
C2 C3 C4 C5 1.3(7) . . . . ?
C3 C4 C5 C6 -1.3(8) . . . . ?
C4 C5 C6 C7 0.6(7) . . . . ?
C5 C6 C7 C2 0.0(6) . . . . ?
C3 C2 C7 C6 0.1(6) . . . . ?
C1 C2 C7 C6 179.3(3) . . . . ?
O3 C8 C9 C10 12.4(6) . . . . ?
O4 C8 C9 C10 -167.2(4) . . . . ?
O3 C8 C9 C14 -167.6(4) . . . . ?
O4 C8 C9 C14 12.8(6) . . . . ?
C14 C9 C10 C11 -0.3(7) . . . . ?
C8 C9 C10 C11 179.8(4) . . . . ?
C9 C10 C11 C12 0.4(9) . . . . ?
C10 C11 C12 C13 0.3(10) . . . . ?
C11 C12 C13 C14 -1.3(10) . . . . ?
C12 C13 C14 C9 1.4(9) . . . . ?
C10 C9 C14 C13 -0.7(7) . . . . ?
C8 C9 C14 C13 179.3(4) . . . . ?
C15 C16 N1 C15 0.0(6) 2_676 . . . ?
C15 C16 N1 Cu1 -176.6(3) 2_676 . . . ?
C16 C15 N1 C16 0.0(6) 2_676 . . . ?
C16 C15 N1 Cu1 176.6(3) 2_676 . . . ?
O2 Cu1 N1 C16 -148.7(3) 2_576 . . . ?
O4 Cu1 N1 C16 121.6(3) . . . . ?
O1 Cu1 N1 C16 31.7(3) . . . . ?
O3 Cu1 N1 C16 -59.2(3) 2_576 . . . ?
Cu1 Cu1 N1 C16 59.7(9) 2_576 . . . ?
O2 Cu1 N1 C15 34.9(3) 2_576 . . . ?
O4 Cu1 N1 C15 -54.8(3) . . . . ?
O1 Cu1 N1 C15 -144.7(3) . . . . ?
O3 Cu1 N1 C15 124.4(3) 2_576 . . . ?
Cu1 Cu1 N1 C15 -116.7(8) 2_576 . . . ?
O2 C1 O1 Cu1 2.4(5) . . . . ?
C2 C1 O1 Cu1 -176.1(2) . . . . ?
O2 Cu1 O1 C1 -1.3(8) 2_576 . . . ?
O4 Cu1 O1 C1 83.2(3) . . . . ?
O3 Cu1 O1 C1 -86.0(3) 2_576 . . . ?
N1 Cu1 O1 C1 176.4(3) . . . . ?
Cu1 Cu1 O1 C1 -1.2(3) 2_576 . . . ?
O1 C1 O2 Cu1 -2.3(5) . . . 2_576 ?
C2 C1 O2 Cu1 176.2(2) . . . 2_576 ?
O4 C8 O3 Cu1 -0.7(5) . . . 2_576 ?
C9 C8 O3 Cu1 179.8(2) . . . 2_576 ?
O3 C8 O4 Cu1 -1.6(5) . . . . ?
C9 C8 O4 Cu1 178.0(2) . . . . ?
O2 Cu1 O4 C8 89.0(3) 2_576 . . . ?
O1 Cu1 O4 C8 -80.3(3) . . . . ?
O3 Cu1 O4 C8 10.6(7) 2_576 . . . ?
N1 Cu1 O4 C8 -173.3(3) . . . . ?
Cu1 Cu1 O4 C8 2.1(3) 2_576 . . . ?
